data_7062751
loop_
_publ_author_name
'Bardina, Elena E.'
'Shmelev, Nikita Y.'
'Albrekht, Yana N.'
'Koon, Winnie Ka Yiu'
'Abramov, Pavel A.'
'Mirzaeva, Irina V.'
'Sheven&#x2019;, Dmitriy G.'
'Makotchenko, Evgeniya V.'
'Fomenko, Iakov S.'
'Lukoyanov, Anton N.'
'Sokolov, Maxim N.'
'Babak, Maria V.'
'Gushchin, Artem L.'

_publ_section_title
;
 Gold(i) complexes with redox active BIAN and MIAN ligands: synthesis,
 structure and electrochemistry
;
_journal_issue 39
_journal_name_full 'New Journal of Chemistry'
_journal_page_first 18251
_journal_page_last 18259
_journal_paper_doi 10.1039/D3NJ03334A
_journal_volume 47
_journal_year 2023
_chemical_formula_sum 'C54 H55 Au N2 P'
_chemical_formula_weight 959.93
_space_group_crystal_system monoclinic
_space_group_IT_number 14
_space_group_name_Hall '-P 2ybc'
_space_group_name_H-M_alt 'P 1 21/c 1'
_atom_sites_solution_hydrogens geom
_audit_creation_method SHELXL-2019/3
_audit_update_record
;
2023-08-24 deposited with the CCDC.	2023-09-07 downloaded from the CCDC.
;
_cell_angle_alpha 90
_cell_angle_beta 92.2490(10)
_cell_angle_gamma 90
_cell_formula_units_Z 8
_cell_length_a 18.2699(6)
_cell_length_b 23.0750(8)
_cell_length_c 23.4952(8)
_cell_measurement_reflns_used 9881
_cell_measurement_temperature 150(2)
_cell_measurement_theta_max 27.8183
_cell_measurement_theta_min 2.2443
_cell_volume 9897.4(6)
_computing_cell_refinement 'SAINT (Bruker-AXS, 2016)'
_computing_data_collection 'APEX3 (Bruker-AXS, 2016)'
_computing_data_reduction 'SAINT (Bruker-AXS, 2016)'
_computing_molecular_graphics 'ShelXle (H\"ubschle, 2011)'
_computing_publication_material 'CIFTAB-2014/2 (Sheldrick, 2014)'
_computing_structure_refinement 'SHELXL-2019/3 (Sheldrick, 2019)'
_computing_structure_solution 'SHELXS-2014/5 (Sheldrick, 2014)'
_diffrn_ambient_temperature 150(2)
_diffrn_detector PIXEL
_diffrn_detector_area_resol_mean 7.41
_diffrn_detector_type 'Bruker PHOTON III area detector'
_diffrn_measured_fraction_theta_full 0.999
_diffrn_measured_fraction_theta_max 0.998
_diffrn_measurement_device 'three-circle diffractometer'
_diffrn_measurement_device_type 'Bruker D8 Venture diffractometer'
_diffrn_measurement_method '\w and \f scans'
_diffrn_radiation_monochromator 'Incoatec HELIOS multilayer mirrors'
_diffrn_radiation_type MoK\a
_diffrn_radiation_wavelength 0.71073
_diffrn_reflns_av_R_equivalents 0.0674
_diffrn_reflns_av_unetI/netI 0.0584
_diffrn_reflns_Laue_measured_fraction_full 0.999
_diffrn_reflns_Laue_measured_fraction_max 0.998
_diffrn_reflns_limit_h_max 24
_diffrn_reflns_limit_h_min -24
_diffrn_reflns_limit_k_max 26
_diffrn_reflns_limit_k_min -30
_diffrn_reflns_limit_l_max 31
_diffrn_reflns_limit_l_min -31
_diffrn_reflns_number 118167
_diffrn_reflns_point_group_measured_fraction_full 0.999
_diffrn_reflns_point_group_measured_fraction_max 0.998
_diffrn_reflns_theta_full 25.500
_diffrn_reflns_theta_max 28.296
_diffrn_reflns_theta_min 1.422
_diffrn_source 'Incoatec IuS3.0 microfocus X-ray tube'
_exptl_absorpt_coefficient_mu 3.040
_exptl_absorpt_correction_T_max 0.7457
_exptl_absorpt_correction_T_min 0.6351
_exptl_absorpt_correction_type multi-scan
_exptl_absorpt_process_details
;
 SADABS 2016/2: Krause, L., Herbst-Irmer, R., Sheldrick G.M. & Stalke D.,
 J. Appl. Cryst. 48 (2015) 3-10
;
_exptl_crystal_colour brown
_exptl_crystal_density_diffrn 1.288
_exptl_crystal_description block
_exptl_crystal_F_000 3896
_exptl_crystal_size_max 0.155
_exptl_crystal_size_mid 0.095
_exptl_crystal_size_min 0.045
_refine_diff_density_max 1.088
_refine_diff_density_min -0.747
_refine_diff_density_rms 0.097
_refine_ls_extinction_method none
_refine_ls_goodness_of_fit_ref 1.001
_refine_ls_hydrogen_treatment constr
_refine_ls_matrix_type full
_refine_ls_number_parameters 989
_refine_ls_number_reflns 24559
_refine_ls_number_restraints 30
_refine_ls_restrained_S_all 1.002
_refine_ls_R_factor_all 0.0592
_refine_ls_R_factor_gt 0.0358
_refine_ls_shift/su_max 0.003
_refine_ls_shift/su_mean 0.000
_refine_ls_structure_factor_coef Fsqd
_refine_ls_weighting_details 'w=1/[\s^2^(Fo^2^)+(0.0286P)^2^] where P=(Fo^2^+2Fc^2^)/3'
_refine_ls_weighting_scheme calc
_refine_ls_wR_factor_gt 0.0707
_refine_ls_wR_factor_ref 0.0754
_reflns_Friedel_coverage 0.000
_reflns_number_gt 18293
_reflns_number_total 24559
_reflns_threshold_expression 'I > 2\s(I)'
_cod_data_source_file d3nj03334a2.cif
_cod_data_source_block ya_7
_cod_depositor_comments 'Adding full bibliography for 7062751--7062754.cif.'
_cod_original_sg_symbol_H-M 'P 21/c'
_cod_database_code 7062751
_shelx_shelxl_version_number 2019/3
_shelx_space_group_comment
;
The symmetry employed for this shelxl refinement is uniquely defined
by the following loop, which should always be used as a source of
symmetry information in preference to the above space-group names.
They are only intended as comments.
;
_shelx_estimated_absorpt_t_min 0.650
_shelx_estimated_absorpt_t_max 0.875

loop_
_space_group_symop_operation_xyz
'x, y, z'
'-x, y+1/2, -z+1/2'
'-x, -y, -z'
'x, -y-1/2, z-1/2'

loop_
_atom_site_label
_atom_site_type_symbol
_atom_site_fract_x
_atom_site_fract_y
_atom_site_fract_z
_atom_site_U_iso_or_equiv
_atom_site_adp_type
_atom_site_occupancy
_atom_site_site_symmetry_order
_atom_site_calc_flag
_atom_site_refinement_flags_posn
_atom_site_refinement_flags_adp
_atom_site_refinement_flags_occupancy
_atom_site_disorder_assembly
_atom_site_disorder_group
Au1 Au 0.53127(2) 0.42479(2) 0.28790(2) 0.02720(4) Uani 1 1 d . . . . .
P1 P 0.50580(5) 0.37622(4) 0.36697(4) 0.02667(18) Uani 1 1 d . . . . .
N1 N 0.57747(14) 0.46987(11) 0.21968(11) 0.0282(6) Uani 1 1 d . . . . .
N2 N 0.42386(14) 0.46800(11) 0.21784(11) 0.0267(6) Uani 1 1 d . . . . .
C1 C 0.53977(17) 0.48972(13) 0.17699(13) 0.0255(7) Uani 1 1 d . . . . .
C2 C 0.56130(18) 0.51956(14) 0.12461(13) 0.0290(7) Uani 1 1 d . . . . .
C01F C 0.52397(18) 0.29943(14) 0.36172(15) 0.0327(8) Uani 1 1 d . . . . .
C3 C 0.62697(19) 0.53519(15) 0.10219(14) 0.0356(8) Uani 1 1 d . . . . .
H3A H 0.672082 0.526002 0.121590 0.043 Uiso 1 1 calc R U . . .
C02E C 0.5554(2) 0.27760(17) 0.31475(19) 0.0531(11) Uani 1 1 d . . . . .
H02A H 0.569510 0.302961 0.285268 0.064 Uiso 1 1 calc R U . . .
C02H C 0.5456(2) 0.18155(18) 0.3511(2) 0.0636(13) Uani 1 1 d . . . . .
H02B H 0.552682 0.140979 0.347207 0.076 Uiso 1 1 calc R U . . .
C02Q C 0.5023(2) 0.26186(16) 0.40424(19) 0.0529(11) Uani 1 1 d . . . . .
H02C H 0.479916 0.276523 0.437097 0.063 Uiso 1 1 calc R U . . .
C02Z C 0.5137(2) 0.20313(18) 0.3982(2) 0.0666(14) Uani 1 1 d . . . . .
H02D H 0.499099 0.177362 0.427178 0.080 Uiso 1 1 calc R U . . .
C4 C 0.6258(2) 0.56508(15) 0.04987(15) 0.0384(9) Uani 1 1 d . . . . .
H4A H 0.671072 0.575712 0.034213 0.046 Uiso 1 1 calc R U . . .
C5 C 0.5618(2) 0.57941(14) 0.02067(14) 0.0374(9) Uani 1 1 d . . . . .
H5A H 0.563577 0.599823 -0.014368 0.045 Uiso 1 1 calc R U . . .
C6 C 0.4935(2) 0.56410(13) 0.04222(14) 0.0321(8) Uani 1 1 d . . . . .
C7 C 0.4232(2) 0.57773(15) 0.01846(15) 0.0392(9) Uani 1 1 d . . . . .
H7A H 0.419041 0.598285 -0.016543 0.047 Uiso 1 1 calc R U . . .
C8 C 0.3611(2) 0.56164(15) 0.04532(15) 0.0384(9) Uani 1 1 d . . . . .
H8A H 0.314721 0.571643 0.028467 0.046 Uiso 1 1 calc R U . . .
C9 C 0.36388(19) 0.53050(14) 0.09756(14) 0.0326(8) Uani 1 1 d . . . . .
H9A H 0.320156 0.519347 0.115219 0.039 Uiso 1 1 calc R U . . .
C10 C 0.43114(18) 0.51695(14) 0.12183(14) 0.0293(7) Uani 1 1 d . . . . .
C11 C 0.49534(18) 0.53358(13) 0.09421(13) 0.0271(7) Uani 1 1 d . . . . .
C12 C 0.45604(17) 0.48804(13) 0.17576(13) 0.0266(7) Uani 1 1 d . . . . .
C13 C 0.3451(2) 0.36813(16) 0.17557(17) 0.0485(10) Uani 1 1 d . . . . .
H13A H 0.398903 0.373420 0.183251 0.058 Uiso 1 1 calc R U . . .
C14 C 0.7102(3) 0.3297(2) 0.21862(19) 0.0678(13) Uani 1 1 d . . . . .
H14A H 0.692588 0.292888 0.202486 0.102 Uiso 1 1 calc R U . . .
H14B H 0.763788 0.330916 0.218219 0.102 Uiso 1 1 calc R U . . .
H14C H 0.694655 0.333233 0.257928 0.102 Uiso 1 1 calc R U . . .
C15 C 0.3230(3) 0.31159(19) 0.2035(2) 0.0841(17) Uani 1 1 d . . . . .
H15A H 0.349249 0.279301 0.186463 0.126 Uiso 1 1 calc R U . . .
H15B H 0.335341 0.313302 0.244413 0.126 Uiso 1 1 calc R U . . .
H15C H 0.270096 0.305752 0.197540 0.126 Uiso 1 1 calc R U . . .
C16 C 0.30678(19) 0.42011(15) 0.19959(15) 0.0360(8) Uani 1 1 d . . . . .
C17 C 0.34532(17) 0.46890(14) 0.21961(13) 0.0287(7) Uani 1 1 d . . . . .
C18 C 0.31152(18) 0.51650(14) 0.24468(14) 0.0303(8) Uani 1 1 d . . . . .
C19 C 0.23553(19) 0.51566(17) 0.24533(15) 0.0419(9) Uani 1 1 d . . . . .
H19A H 0.210438 0.547680 0.260884 0.050 Uiso 1 1 calc R U . . .
C20 C 0.1956(2) 0.4689(2) 0.22369(16) 0.0485(11) Uani 1 1 d . . . . .
H20A H 0.143649 0.469570 0.224193 0.058 Uiso 1 1 calc R U . . .
C21 C 0.2304(2) 0.42169(18) 0.20154(16) 0.0443(10) Uani 1 1 d . . . . .
H21A H 0.202285 0.389795 0.187411 0.053 Uiso 1 1 calc R U . . .
C22 C 0.3977(2) 0.54434(17) 0.32564(16) 0.0526(11) Uani 1 1 d . . . . .
H22A H 0.426672 0.510047 0.316636 0.079 Uiso 1 1 calc R U . . .
H22B H 0.430283 0.574980 0.340509 0.079 Uiso 1 1 calc R U . . .
H22C H 0.362348 0.534262 0.354370 0.079 Uiso 1 1 calc R U . . .
C23 C 0.3568(2) 0.56569(14) 0.27188(15) 0.0362(8) Uani 1 1 d . . . . .
H23A H 0.394162 0.577653 0.244173 0.043 Uiso 1 1 calc R U . . .
C24 C 0.3119(2) 0.61880(18) 0.2856(2) 0.0634(13) Uani 1 1 d . . . . .
H24A H 0.285646 0.632432 0.250993 0.095 Uiso 1 1 calc R U . . .
H24B H 0.276468 0.608768 0.314341 0.095 Uiso 1 1 calc R U . . .
H24C H 0.344402 0.649487 0.300479 0.095 Uiso 1 1 calc R U . . .
C25 C 0.3318(3) 0.36511(18) 0.11141(18) 0.0641(13) Uani 1 1 d . . . . .
H25A H 0.356966 0.331186 0.096456 0.096 Uiso 1 1 calc R U . . .
H25B H 0.279094 0.361860 0.102489 0.096 Uiso 1 1 calc R U . . .
H25C H 0.350708 0.400320 0.093888 0.096 Uiso 1 1 calc R U . . .
C26 C 0.6781(2) 0.38013(18) 0.18296(18) 0.0501(10) Uani 1 1 d . . . . .
H26A H 0.623623 0.378676 0.185238 0.060 Uiso 1 1 calc R U . . .
C27 C 0.6965(3) 0.3733(2) 0.12023(18) 0.0699(14) Uani 1 1 d . . . . .
H27A H 0.679385 0.335398 0.106326 0.105 Uiso 1 1 calc R U . . .
H27B H 0.672331 0.403994 0.097698 0.105 Uiso 1 1 calc R U . . .
H27C H 0.749675 0.376012 0.116567 0.105 Uiso 1 1 calc R U . . .
C28 C 0.6312(3) 0.6353(2) 0.2420(2) 0.0810(16) Uani 1 1 d . U . . .
H28A H 0.596841 0.662315 0.258984 0.122 Uiso 1 1 calc R U . . .
H28B H 0.681044 0.650676 0.246448 0.122 Uiso 1 1 calc R U . . .
H28C H 0.618144 0.630440 0.201450 0.122 Uiso 1 1 calc R U . . .
C29 C 0.6271(2) 0.57664(16) 0.27201(17) 0.0450(10) Uani 1 1 d . U . . .
H29A H 0.576217 0.561487 0.265559 0.054 Uiso 1 1 calc R U . . .
C30 C 0.6411(3) 0.5829(2) 0.33637(19) 0.0747(15) Uani 1 1 d . U . . .
H30A H 0.607150 0.611456 0.351291 0.112 Uiso 1 1 calc R U . . .
H30B H 0.633526 0.545374 0.354823 0.112 Uiso 1 1 calc R U . . .
H30C H 0.691623 0.595752 0.344199 0.112 Uiso 1 1 calc R U . . .
C31 C 0.70347(19) 0.43755(16) 0.20595(14) 0.0367(8) Uani 1 1 d . . . . .
C32 C 0.65566(17) 0.47972(15) 0.22396(14) 0.0314(8) Uani 1 1 d . . . . .
C033 C 0.5671(3) 0.21818(19) 0.3097(2) 0.0708(14) Uani 1 1 d . . . . .
H03A H 0.590160 0.203257 0.277303 0.085 Uiso 1 1 calc R U . . .
C33 C 0.67915(18) 0.53251(16) 0.24775(15) 0.0351(8) Uani 1 1 d . . . . .
C34 C 0.7547(2) 0.54279(19) 0.25017(16) 0.0476(10) Uani 1 1 d . . . . .
H34A H 0.772788 0.578418 0.265331 0.057 Uiso 1 1 calc R U . . .
C35 C 0.8036(2) 0.5022(2) 0.23097(17) 0.0500(11) Uani 1 1 d . . . . .
H35A H 0.854570 0.510389 0.232416 0.060 Uiso 1 1 calc R U . . .
C36 C 0.7787(2) 0.44996(19) 0.20978(16) 0.0457(10) Uani 1 1 d . . . . .
H36A H 0.812765 0.421936 0.197589 0.055 Uiso 1 1 calc R U . . .
C37 C 0.41138(18) 0.38085(13) 0.38772(14) 0.0291(7) Uani 1 1 d . . . . .
C38 C 0.35631(19) 0.38658(16) 0.34556(16) 0.0407(9) Uani 1 1 d . . . . .
H38A H 0.368691 0.390395 0.306843 0.049 Uiso 1 1 calc R U . . .
C39 C 0.2839(2) 0.3867(2) 0.35969(19) 0.0593(12) Uani 1 1 d . . . . .
H39A H 0.246526 0.390767 0.330726 0.071 Uiso 1 1 calc R U . . .
C40 C 0.2656(2) 0.38111(18) 0.41557(19) 0.0537(11) Uani 1 1 d . . . . .
H40A H 0.215574 0.380867 0.425127 0.064 Uiso 1 1 calc R U . . .
C41 C 0.3191(2) 0.37586(16) 0.45728(17) 0.0446(10) Uani 1 1 d . . . . .
H41A H 0.306015 0.372326 0.495862 0.053 Uiso 1 1 calc R U . . .
C42 C 0.3925(2) 0.37561(14) 0.44407(15) 0.0354(8) Uani 1 1 d . . . . .
H42A H 0.429439 0.371888 0.473405 0.043 Uiso 1 1 calc R U . . .
C43 C 0.55839(18) 0.40595(16) 0.42720(14) 0.0328(8) Uani 1 1 d . . . . .
C44 C 0.5982(2) 0.3731(2) 0.46629(17) 0.0568(12) Uani 1 1 d . . . . .
H44A H 0.599615 0.332038 0.463206 0.068 Uiso 1 1 calc R U . . .
C45 C 0.6370(3) 0.4022(3) 0.5114(2) 0.0786(16) Uani 1 1 d . . . . .
H45A H 0.664244 0.380360 0.539131 0.094 Uiso 1 1 calc R U . . .
C46 C 0.6355(3) 0.4609(3) 0.5152(2) 0.0782(17) Uani 1 1 d . . . . .
H46A H 0.662837 0.479795 0.545060 0.094 Uiso 1 1 calc R U . . .
C47 C 0.5953(3) 0.4928(2) 0.4769(2) 0.0655(14) Uani 1 1 d . . . . .
H47A H 0.593933 0.533770 0.480249 0.079 Uiso 1 1 calc R U . . .
C48 C 0.5567(2) 0.46573(17) 0.43311(17) 0.0476(10) Uani 1 1 d . . . . .
H48A H 0.528471 0.488307 0.406532 0.057 Uiso 1 1 calc R U . . .
Au2 Au 0.02565(2) 0.29328(2) 0.42445(2) 0.02910(4) Uani 1 1 d . . . . .
P2 P -0.00405(5) 0.37383(4) 0.37631(4) 0.02843(19) Uani 1 1 d . . . . .
N3 N 0.07765(14) 0.22359(11) 0.46795(11) 0.0254(6) Uani 1 1 d . . . . .
N4 N -0.07537(14) 0.22190(11) 0.46967(12) 0.0309(6) Uani 1 1 d . . . . .
C49 C -0.09699(18) 0.39824(15) 0.38571(14) 0.0307(8) Uani 1 1 d . . . . .
C50 C -0.1489(2) 0.3583(2) 0.3996(2) 0.0605(8) Uani 1 1 d . U . . .
H50A H -0.134947 0.319273 0.406964 0.073 Uiso 1 1 calc R U . . .
C51 C -0.2218(2) 0.37470(19) 0.4030(2) 0.0612(7) Uani 1 1 d . U . . .
H51A H -0.257422 0.346791 0.412846 0.073 Uiso 1 1 calc R U . . .
C52 C -0.2427(2) 0.43048(18) 0.3923(2) 0.0590(7) Uani 1 1 d . U . . .
H52A H -0.292710 0.441277 0.394526 0.071 Uiso 1 1 calc R U . . .
C53 C -0.1916(2) 0.47097(19) 0.37835(19) 0.0571(8) Uani 1 1 d . U . . .
H53A H -0.206003 0.509901 0.370993 0.069 Uiso 1 1 calc R U . . .
C54 C -0.1184(2) 0.45484(17) 0.37497(15) 0.0436(9) Uani 1 1 d . . . . .
H54A H -0.082978 0.482892 0.365234 0.052 Uiso 1 1 calc R U . . .
C56 C -0.03937(17) 0.17860(14) 0.48913(13) 0.0265(7) Uani 1 1 d . . . . .
C57 C 0.04412(17) 0.18031(14) 0.48863(13) 0.0272(7) Uani 1 1 d . . . . .
C58 C 0.07079(18) 0.12737(14) 0.51775(14) 0.0298(7) Uani 1 1 d . . . . .
C59 C 0.13870(19) 0.10542(15) 0.53297(14) 0.0331(8) Uani 1 1 d . . . . .
H59A H 0.182018 0.125145 0.523037 0.040 Uiso 1 1 calc R U . . .
C60 C 0.1426(2) 0.05280(15) 0.56376(15) 0.0391(9) Uani 1 1 d . . . . .
H60A H 0.189452 0.037592 0.574413 0.047 Uiso 1 1 calc R U . . .
C61 C 0.0817(2) 0.02283(15) 0.57889(14) 0.0403(9) Uani 1 1 d . . . . .
H61A H 0.087092 -0.012244 0.599808 0.048 Uiso 1 1 calc R U . . .
C62 C 0.0107(2) 0.04373(14) 0.56357(14) 0.0344(8) Uani 1 1 d . . . . .
C63 C -0.0572(2) 0.01871(15) 0.57695(15) 0.0389(9) Uani 1 1 d . . . . .
H63A H -0.058114 -0.016961 0.597111 0.047 Uiso 1 1 calc R U . . .
C64 C -0.1215(2) 0.04547(16) 0.56110(15) 0.0416(9) Uani 1 1 d . . . . .
H64A H -0.166312 0.027690 0.570533 0.050 Uiso 1 1 calc R U . . .
C65 C -0.1239(2) 0.09916(15) 0.53088(14) 0.0350(8) Uani 1 1 d . . . . .
H65A H -0.169280 0.117191 0.520691 0.042 Uiso 1 1 calc R U . . .
C66 C -0.05909(18) 0.12377(14) 0.51709(14) 0.0297(7) Uani 1 1 d . . . . .
C67 C 0.00789(19) 0.09637(14) 0.53308(13) 0.0291(7) Uani 1 1 d . . . . .
C71 C 0.18749(18) 0.25297(14) 0.52283(14) 0.0322(8) Uani 1 1 d . . . . .
C72 C 0.26407(19) 0.25308(16) 0.52831(17) 0.0418(9) Uani 1 1 d . . . . .
H72A H 0.287218 0.269675 0.561358 0.050 Uiso 1 1 calc R U . . .
C73 C 0.3064(2) 0.22990(17) 0.4873(2) 0.0494(11) Uani 1 1 d . . . . .
H73A H 0.358192 0.229266 0.492901 0.059 Uiso 1 1 calc R U . . .
C74 C 0.2748(2) 0.20771(16) 0.43857(19) 0.0489(11) Uani 1 1 d . . . . .
H74A H 0.305210 0.192986 0.410032 0.059 Uiso 1 1 calc R U . . .
C75 C 0.1983(2) 0.20607(15) 0.42947(16) 0.0381(9) Uani 1 1 d . . . . .
C76 C 0.15677(17) 0.22740(13) 0.47358(14) 0.0280(7) Uani 1 1 d . . . . .
C83 C -0.15325(18) 0.22362(14) 0.47449(16) 0.0339(8) Uani 1 1 d . . . . .
C84 C -0.18127(19) 0.24713(15) 0.52398(17) 0.0396(9) Uani 1 1 d . . . . .
C85 C -0.2571(2) 0.24934(17) 0.52805(19) 0.0499(11) Uani 1 1 d . . . . .
H85A H -0.277607 0.264598 0.561442 0.060 Uiso 1 1 calc R U . . .
C86 C -0.3032(2) 0.22942(18) 0.4837(2) 0.0575(12) Uani 1 1 d . . . . .
H86A H -0.354816 0.230597 0.487062 0.069 Uiso 1 1 calc R U . . .
C87 C -0.2740(2) 0.20816(18) 0.4352(2) 0.0557(12) Uani 1 1 d . . . . .
H87A H -0.306052 0.195291 0.404963 0.067 Uiso 1 1 calc R U . . .
C88 C -0.1982(2) 0.20481(16) 0.42878(17) 0.0434(10) Uani 1 1 d . . . . .
C89 C -0.1913(3) 0.2148(2) 0.3218(2) 0.0813(17) Uani 1 1 d . . . . .
H89A H -0.169920 0.197205 0.288353 0.122 Uiso 1 1 calc R U . . .
H89B H -0.244842 0.214297 0.317190 0.122 Uiso 1 1 calc R U . . .
H89C H -0.174321 0.254972 0.325755 0.122 Uiso 1 1 calc R U . . .
C90 C -0.1675(2) 0.1803(2) 0.37548(19) 0.0584(12) Uani 1 1 d . . . . .
H90A H -0.112817 0.181978 0.379619 0.070 Uiso 1 1 calc R U . . .
C91 C -0.1900(3) 0.11636(19) 0.3681(2) 0.0759(15) Uani 1 1 d . . . . .
H91A H -0.169555 0.100967 0.333188 0.114 Uiso 1 1 calc R U . . .
H91B H -0.171128 0.093918 0.400889 0.114 Uiso 1 1 calc R U . . .
H91C H -0.243497 0.113485 0.365391 0.114 Uiso 1 1 calc R U . . .
C92 C 0.0032(2) 0.36563(15) 0.30054(15) 0.0397(9) Uani 1 1 d . . . . .
C70A C 0.1410(2) 0.28215(16) 0.56653(16) 0.0398(9) Uiso 0.5 1 d . . P A 1
H70A H 0.090169 0.265962 0.563766 0.048 Uiso 0.5 1 calc R U P A 1
C68A C 0.1384(5) 0.3463(4) 0.5553(4) 0.060(3) Uiso 0.5 1 d . . P A 1
H68A H 0.108323 0.365224 0.583502 0.091 Uiso 0.5 1 calc R U P A 1
H68B H 0.188169 0.362176 0.557984 0.091 Uiso 0.5 1 calc R U P A 1
H68C H 0.117000 0.353380 0.516994 0.091 Uiso 0.5 1 calc R U P A 1
C69A C 0.1749(5) 0.2715(4) 0.6281(4) 0.061(2) Uiso 0.5 1 d . . P A 1
H69A H 0.176811 0.229749 0.635737 0.091 Uiso 0.5 1 calc R U P A 1
H69B H 0.224617 0.287517 0.630810 0.091 Uiso 0.5 1 calc R U P A 1
H69C H 0.144592 0.290506 0.656018 0.091 Uiso 0.5 1 calc R U P A 1
C68B C 0.1629(6) 0.3454(4) 0.5792(4) 0.067(3) Uiso 0.5 1 d . . P A 2
H68D H 0.130787 0.361541 0.607659 0.100 Uiso 0.5 1 calc R U P A 2
H68E H 0.213827 0.346699 0.593949 0.100 Uiso 0.5 1 calc R U P A 2
H68F H 0.158122 0.368277 0.544115 0.100 Uiso 0.5 1 calc R U P A 2
C70B C 0.1410(2) 0.28215(16) 0.56653(16) 0.0398(9) Uiso 0.5 1 d . . P A 2
H70B H 0.090224 0.283803 0.549021 0.048 Uiso 0.5 1 calc R U P A 2
C69B C 0.1351(6) 0.2477(5) 0.6216(4) 0.080(3) Uiso 0.5 1 d . . P A 2
H69D H 0.104384 0.268950 0.647816 0.120 Uiso 0.5 1 calc R U P A 2
H69E H 0.112965 0.209832 0.613092 0.120 Uiso 0.5 1 calc R U P A 2
H69F H 0.184037 0.242215 0.639310 0.120 Uiso 0.5 1 calc R U P A 2
C95A C -0.0153(5) 0.3512(4) 0.1838(4) 0.062(2) Uiso 0.6 1 d . . P B 3
H95A H -0.023495 0.346304 0.143942 0.074 Uiso 0.6 1 calc R U P B 3
C96A C -0.0089(5) 0.3031(4) 0.2179(4) 0.078(3) Uiso 0.6 1 d . . P B 3
H96A H -0.008441 0.265443 0.201658 0.094 Uiso 0.6 1 calc R U P B 3
C97A C -0.0030(4) 0.3102(3) 0.2761(3) 0.0470(16) Uiso 0.6 1 d . . P B 3
H97A H -0.003275 0.277073 0.300096 0.056 Uiso 0.6 1 calc R U P B 3
C93A C -0.0084(3) 0.4149(3) 0.2640(2) 0.0204(12) Uiso 0.6 1 d . . P B 3
H93A H -0.015148 0.452188 0.280258 0.024 Uiso 0.6 1 calc R U P B 3
C94A C -0.0100(4) 0.4089(4) 0.2067(3) 0.0387(19) Uiso 0.6 1 d . . P B 3
H94A H -0.007626 0.441672 0.182444 0.046 Uiso 0.6 1 calc R U P B 3
C95B C 0.0611(7) 0.3263(5) 0.2827(5) 0.065(3) Uiso 0.4 1 d . . P B 4
H95B H 0.089989 0.306322 0.310927 0.078 Uiso 0.4 1 calc R U P B 4
C96B C 0.0746(8) 0.3177(6) 0.2261(6) 0.084(4) Uiso 0.4 1 d . . P B 4
H96B H 0.109600 0.289971 0.214678 0.101 Uiso 0.4 1 calc R U P B 4
C97B C 0.0359(6) 0.3503(5) 0.1869(5) 0.051(3) Uiso 0.4 1 d . . P B 4
H97B H 0.044015 0.344520 0.147600 0.061 Uiso 0.4 1 calc R U P B 4
C94B C -0.0123(9) 0.3897(7) 0.2017(7) 0.071(5) Uiso 0.4 1 d . . P B 4
H94B H -0.038419 0.412515 0.174017 0.085 Uiso 0.4 1 calc R U P B 4
C93B C -0.0235(7) 0.3963(6) 0.2615(5) 0.056(4) Uiso 0.4 1 d . . P B 4
H93B H -0.054346 0.427183 0.272291 0.067 Uiso 0.4 1 calc R U P B 4
C81A C -0.1310(2) 0.27159(18) 0.57102(17) 0.0478(10) Uiso 0.2 1 d . . P C 5
H81A H -0.079042 0.270197 0.559259 0.057 Uiso 0.2 1 calc R U P C 5
C80A C -0.1515(17) 0.3357(13) 0.5894(13) 0.104(10) Uiso 0.2 1 d . . P C 5
H80A H -0.117059 0.348799 0.619726 0.156 Uiso 0.2 1 calc R U P C 5
H80B H -0.148595 0.361611 0.556469 0.156 Uiso 0.2 1 calc R U P C 5
H80C H -0.201381 0.336247 0.603197 0.156 Uiso 0.2 1 calc R U P C 5
C82B C -0.1379(12) 0.2410(10) 0.6327(9) 0.057(6) Uiso 0.2 1 d . . P C 5
H82A H -0.103707 0.259427 0.660277 0.086 Uiso 0.2 1 calc R U P C 5
H82B H -0.188072 0.245403 0.645344 0.086 Uiso 0.2 1 calc R U P C 5
H82C H -0.126123 0.199729 0.629618 0.086 Uiso 0.2 1 calc R U P C 5
C81B C -0.1310(2) 0.27159(18) 0.57102(17) 0.0478(10) Uiso 0.8 1 d . . P C 6
H81B H -0.090167 0.243144 0.577044 0.057 Uiso 0.8 1 calc R U P C 6
C80B C -0.0967(3) 0.3273(2) 0.5518(3) 0.0684(17) Uiso 0.8 1 d . . P C 6
H80D H -0.074339 0.321213 0.515097 0.103 Uiso 0.8 1 calc R U P C 6
H80E H -0.134507 0.357371 0.547797 0.103 Uiso 0.8 1 calc R U P C 6
H80F H -0.059097 0.339643 0.580149 0.103 Uiso 0.8 1 calc R U P C 6
C82A C -0.1664(4) 0.2781(3) 0.6272(3) 0.084(2) Uiso 0.8 1 d . . P C 6
H82D H -0.187905 0.240995 0.638040 0.126 Uiso 0.8 1 calc R U P C 6
H82E H -0.129445 0.289887 0.656269 0.126 Uiso 0.8 1 calc R U P C 6
H82F H -0.204855 0.307614 0.623917 0.126 Uiso 0.8 1 calc R U P C 6
C78B C 0.1637(2) 0.18209(18) 0.37513(17) 0.0522(11) Uiso 0.7 1 d . . P D 7
H78B H 0.109508 0.184157 0.379152 0.063 Uiso 0.7 1 calc R U P D 7
C77B C 0.1801(4) 0.2144(3) 0.3218(3) 0.067(2) Uiso 0.7 1 d . . P D 7
H77A H 0.155264 0.195488 0.289092 0.101 Uiso 0.7 1 calc R U P D 7
H77B H 0.162676 0.254400 0.324796 0.101 Uiso 0.7 1 calc R U P D 7
H77C H 0.233082 0.214414 0.316722 0.101 Uiso 0.7 1 calc R U P D 7
C79A C 0.1829(5) 0.1182(4) 0.3698(4) 0.064(3) Uiso 0.7 1 d . . P D 7
H79A H 0.171720 0.098088 0.405115 0.096 Uiso 0.7 1 calc R U P D 7
H79B H 0.154123 0.101205 0.337922 0.096 Uiso 0.7 1 calc R U P D 7
H79C H 0.235213 0.114277 0.362862 0.096 Uiso 0.7 1 calc R U P D 7
C78A C 0.1637(2) 0.18209(18) 0.37513(17) 0.0522(11) Uiso 0.3 1 d . . P D 8
H78A H 0.112478 0.196897 0.369841 0.063 Uiso 0.3 1 calc R U P D 8
C77A C 0.2178(9) 0.2138(7) 0.3276(6) 0.052(4) Uiso 0.3 1 d . . P D 8
H77D H 0.215334 0.255968 0.331824 0.078 Uiso 0.3 1 calc R U P D 8
H77E H 0.268426 0.200789 0.334369 0.078 Uiso 0.3 1 calc R U P D 8
H77F H 0.200921 0.202964 0.288908 0.078 Uiso 0.3 1 calc R U P D 8
C79B C 0.1639(11) 0.1171(9) 0.3718(9) 0.047(5) Uiso 0.3 1 d . . P D 8
H79D H 0.140705 0.104738 0.335490 0.070 Uiso 0.3 1 calc R U P D 8
H79E H 0.214550 0.102934 0.374405 0.070 Uiso 0.3 1 calc R U P D 8
H79F H 0.136718 0.101108 0.403317 0.070 Uiso 0.3 1 calc R U P D 8
C1A C 0.0576(3) 0.4335(2) 0.4021(2) 0.030(4) Uiso 0.5 1 d G . P E 8
C98A C 0.0922(3) 0.4725(3) 0.36690(18) 0.047(2) Uiso 0.5 1 d G . P E 8
H98A H 0.084188 0.470293 0.326761 0.056 Uiso 0.5 1 calc R U P E 8
C99A C 0.1385(3) 0.5147(2) 0.3905(2) 0.057(2) Uiso 0.5 1 d G . P E 8
H99A H 0.162108 0.541308 0.366410 0.069 Uiso 0.5 1 calc R U P E 8
C10A C 0.1502(3) 0.5179(2) 0.4492(3) 0.065(4) Uiso 0.5 1 d G . P E 8
H10A H 0.181840 0.546693 0.465277 0.078 Uiso 0.5 1 calc R U P E 8
C11A C 0.1156(3) 0.4789(3) 0.48436(19) 0.058(2) Uiso 0.5 1 d G . P E 8
H11A H 0.123653 0.481063 0.524496 0.070 Uiso 0.5 1 calc R U P E 8
C12A C 0.0694(3) 0.4367(2) 0.4608(2) 0.0433(19) Uiso 0.5 1 d G . P E 8
H12A H 0.045733 0.410047 0.484848 0.052 Uiso 0.5 1 calc R U P E 8
C1B C 0.0523(3) 0.4329(2) 0.3978(2) 0.031(4) Uiso 0.5 1 d G . P E 9
C10B C 0.1088(3) 0.4515(2) 0.36434(18) 0.0351(17) Uiso 0.5 1 d G . P E 9
H10B H 0.114369 0.435291 0.327593 0.042 Uiso 0.5 1 calc R U P E 9
C99B C 0.1572(3) 0.4938(2) 0.3847(2) 0.053(2) Uiso 0.5 1 d G . P E 9
H99B H 0.195856 0.506577 0.361838 0.064 Uiso 0.5 1 calc R U P E 9
C98B C 0.1491(3) 0.5176(2) 0.4385(3) 0.044(3) Uiso 0.5 1 d G . P E 9
H98B H 0.182173 0.546496 0.452355 0.052 Uiso 0.5 1 calc R U P E 9
C11B C 0.0926(3) 0.4989(2) 0.4719(2) 0.061(3) Uiso 0.5 1 d G . P E 9
H11B H 0.087003 0.515128 0.508627 0.073 Uiso 0.5 1 calc R U P E 9
C12B C 0.0442(3) 0.4566(2) 0.4515(2) 0.0410(18) Uiso 0.5 1 d G . P E 9
H12B H 0.005515 0.443841 0.474382 0.049 Uiso 0.5 1 calc R U P E 9

loop_
_atom_site_aniso_label
_atom_site_aniso_U_11
_atom_site_aniso_U_22
_atom_site_aniso_U_33
_atom_site_aniso_U_23
_atom_site_aniso_U_13
_atom_site_aniso_U_12
Au1 0.02791(7) 0.02757(7) 0.02632(7) 0.00401(5) 0.00368(5) -0.00101(5)
P1 0.0280(5) 0.0252(4) 0.0270(5) 0.0033(3) 0.0034(4) -0.0004(4)
N1 0.0231(14) 0.0326(15) 0.0290(15) 0.0052(12) 0.0024(11) -0.0012(12)
N2 0.0259(15) 0.0291(14) 0.0250(15) 0.0005(11) -0.0005(11) 0.0009(12)
C1 0.0262(17) 0.0237(16) 0.0265(17) 0.0009(13) 0.0010(13) 0.0000(14)
C2 0.0363(19) 0.0267(17) 0.0243(17) 0.0006(13) 0.0037(14) 0.0012(15)
C01F 0.0306(19) 0.0248(17) 0.042(2) 0.0021(15) -0.0004(16) 0.0007(15)
C3 0.035(2) 0.039(2) 0.032(2) 0.0008(16) 0.0028(16) -0.0022(17)
C02E 0.066(3) 0.033(2) 0.060(3) 0.0034(19) 0.018(2) 0.009(2)
C02H 0.060(3) 0.025(2) 0.106(4) 0.001(2) 0.001(3) 0.001(2)
C02Q 0.059(3) 0.030(2) 0.071(3) 0.015(2) 0.021(2) 0.0097(19)
C02Z 0.059(3) 0.033(2) 0.108(4) 0.020(3) 0.016(3) 0.005(2)
C4 0.045(2) 0.038(2) 0.034(2) 0.0011(16) 0.0142(17) -0.0026(17)
C5 0.061(3) 0.0282(18) 0.0237(18) 0.0020(14) 0.0091(17) -0.0017(18)
C6 0.049(2) 0.0223(17) 0.0248(18) 0.0007(13) -0.0004(15) -0.0024(16)
C7 0.058(3) 0.0296(19) 0.029(2) 0.0032(15) -0.0077(17) -0.0003(18)
C8 0.045(2) 0.034(2) 0.036(2) 0.0020(16) -0.0137(17) 0.0033(17)
C9 0.035(2) 0.0277(18) 0.035(2) 0.0015(14) -0.0070(15) 0.0003(15)
C10 0.0328(19) 0.0249(17) 0.0297(18) 0.0012(14) -0.0036(14) -0.0013(15)
C11 0.0351(19) 0.0199(15) 0.0261(17) -0.0033(13) -0.0004(14) -0.0004(14)
C12 0.0266(17) 0.0250(16) 0.0280(18) 0.0010(13) -0.0016(14) 0.0011(14)
C13 0.048(2) 0.037(2) 0.059(3) -0.0095(19) -0.013(2) -0.0030(19)
C14 0.078(3) 0.060(3) 0.067(3) 0.011(2) 0.025(3) 0.005(3)
C15 0.132(5) 0.047(3) 0.072(4) -0.003(3) -0.014(3) 0.006(3)
C16 0.033(2) 0.041(2) 0.033(2) 0.0038(16) -0.0062(15) -0.0024(17)
C17 0.0246(17) 0.0372(19) 0.0240(17) 0.0101(14) -0.0017(13) 0.0017(15)
C18 0.0284(18) 0.0334(18) 0.0295(18) 0.0066(14) 0.0032(14) 0.0048(15)
C19 0.030(2) 0.053(2) 0.044(2) 0.0080(18) 0.0076(17) 0.0152(18)
C20 0.0236(19) 0.080(3) 0.043(2) 0.013(2) 0.0027(17) -0.007(2)
C21 0.034(2) 0.057(3) 0.042(2) 0.0043(19) -0.0071(17) -0.013(2)
C22 0.068(3) 0.042(2) 0.047(3) -0.0088(19) -0.013(2) 0.004(2)
C23 0.036(2) 0.0316(19) 0.041(2) 0.0014(16) 0.0057(16) 0.0031(16)
C24 0.067(3) 0.043(2) 0.081(3) -0.009(2) 0.008(3) 0.015(2)
C25 0.088(4) 0.043(2) 0.062(3) -0.009(2) 0.011(3) -0.003(2)
C26 0.035(2) 0.057(3) 0.059(3) -0.007(2) 0.0119(19) 0.008(2)
C27 0.084(4) 0.072(3) 0.054(3) -0.011(2) -0.001(3) 0.014(3)
C28 0.106(4) 0.055(3) 0.083(4) 0.022(3) 0.022(3) 0.016(3)
C29 0.040(2) 0.039(2) 0.055(3) 0.0002(18) -0.0047(18) -0.0068(18)
C30 0.077(4) 0.083(4) 0.064(3) 0.006(3) 0.009(3) 0.015(3)
C31 0.0312(19) 0.047(2) 0.032(2) 0.0082(16) 0.0042(15) 0.0038(17)
C32 0.0225(17) 0.044(2) 0.0280(18) 0.0124(15) 0.0024(14) -0.0062(16)
C033 0.090(4) 0.044(3) 0.080(4) -0.012(2) 0.029(3) 0.012(3)
C33 0.0270(18) 0.041(2) 0.037(2) 0.0122(16) 0.0007(15) -0.0032(16)
C34 0.035(2) 0.059(3) 0.048(2) 0.016(2) -0.0070(18) -0.013(2)
C35 0.025(2) 0.075(3) 0.049(3) 0.021(2) 0.0006(17) -0.002(2)
C36 0.031(2) 0.063(3) 0.043(2) 0.012(2) 0.0054(17) 0.007(2)
C37 0.0266(18) 0.0232(16) 0.038(2) 0.0029(14) 0.0061(15) -0.0002(14)
C38 0.030(2) 0.052(2) 0.040(2) 0.0123(18) 0.0018(16) 0.0000(18)
C39 0.031(2) 0.084(3) 0.062(3) 0.012(2) -0.003(2) 0.002(2)
C40 0.034(2) 0.063(3) 0.065(3) 0.006(2) 0.016(2) -0.002(2)
C41 0.050(2) 0.038(2) 0.047(2) -0.0004(18) 0.021(2) -0.0041(19)
C42 0.039(2) 0.0290(18) 0.038(2) 0.0000(15) 0.0073(16) -0.0024(16)
C43 0.0261(18) 0.045(2) 0.0279(19) -0.0017(15) 0.0062(14) -0.0041(16)
C44 0.064(3) 0.062(3) 0.043(3) 0.008(2) -0.012(2) -0.009(2)
C45 0.071(4) 0.119(5) 0.044(3) 0.021(3) -0.021(2) -0.022(3)
C46 0.074(4) 0.116(5) 0.045(3) -0.028(3) 0.014(3) -0.047(4)
C47 0.064(3) 0.075(3) 0.059(3) -0.034(3) 0.011(2) -0.020(3)
C48 0.042(2) 0.049(2) 0.052(3) -0.017(2) 0.0013(19) -0.006(2)
Au2 0.03046(7) 0.02743(7) 0.02936(7) 0.00641(5) 0.00048(5) 0.00533(6)
P2 0.0320(5) 0.0273(4) 0.0261(5) 0.0051(3) 0.0020(4) 0.0056(4)
N3 0.0259(14) 0.0252(14) 0.0252(14) 0.0033(11) -0.0003(11) 0.0017(12)
N4 0.0244(15) 0.0275(15) 0.0406(17) 0.0037(12) -0.0023(12) -0.0027(12)
C49 0.0260(18) 0.0362(19) 0.0297(19) 0.0018(15) -0.0008(14) 0.0049(15)
C50 0.0380(15) 0.0551(16) 0.0887(19) 0.0132(15) 0.0043(14) 0.0085(14)
C51 0.0389(13) 0.0567(15) 0.0883(18) 0.0123(14) 0.0050(13) 0.0089(12)
C52 0.0383(14) 0.0557(15) 0.0834(17) 0.0114(14) 0.0054(13) 0.0127(12)
C53 0.0388(15) 0.0538(16) 0.0792(19) 0.0121(15) 0.0063(14) 0.0158(13)
C54 0.045(2) 0.044(2) 0.042(2) 0.0122(18) 0.0102(18) 0.0105(19)
C56 0.0242(17) 0.0271(17) 0.0280(18) 0.0021(13) -0.0034(13) -0.0015(14)
C57 0.0291(18) 0.0276(17) 0.0248(17) 0.0007(13) -0.0026(14) 0.0022(14)
C58 0.0323(19) 0.0286(17) 0.0282(18) 0.0029(14) -0.0023(14) 0.0021(15)
C59 0.0335(19) 0.0344(19) 0.0311(19) 0.0003(15) -0.0016(15) 0.0038(16)
C60 0.044(2) 0.035(2) 0.037(2) 0.0034(16) -0.0073(17) 0.0151(18)
C61 0.065(3) 0.0271(18) 0.029(2) 0.0086(15) -0.0015(18) 0.0057(18)
C62 0.048(2) 0.0279(18) 0.0265(18) 0.0017(14) -0.0019(16) -0.0005(17)
C63 0.054(2) 0.0289(19) 0.034(2) 0.0050(15) 0.0028(17) -0.0068(18)
C64 0.046(2) 0.038(2) 0.041(2) 0.0021(17) 0.0044(18) -0.0163(18)
C65 0.036(2) 0.0321(19) 0.037(2) 0.0000(15) 0.0003(16) -0.0032(16)
C66 0.0334(19) 0.0256(17) 0.0299(19) 0.0024(14) -0.0021(14) -0.0029(15)
C67 0.039(2) 0.0247(16) 0.0240(17) 0.0011(13) 0.0011(14) 0.0014(15)
C71 0.0272(18) 0.0316(18) 0.038(2) 0.0067(15) -0.0011(15) -0.0016(15)
C72 0.029(2) 0.035(2) 0.060(3) 0.0125(18) -0.0061(18) -0.0033(17)
C73 0.025(2) 0.038(2) 0.086(3) 0.015(2) 0.013(2) 0.0031(18)
C74 0.041(2) 0.035(2) 0.072(3) 0.008(2) 0.027(2) 0.0067(19)
C75 0.035(2) 0.0318(19) 0.049(2) 0.0101(17) 0.0126(17) 0.0067(16)
C76 0.0221(17) 0.0232(16) 0.039(2) 0.0103(14) 0.0060(14) 0.0042(14)
C83 0.0231(18) 0.0261(17) 0.052(2) 0.0066(16) -0.0039(16) -0.0007(15)
C84 0.0280(19) 0.034(2) 0.057(3) 0.0113(18) 0.0012(17) -0.0037(16)
C85 0.030(2) 0.042(2) 0.078(3) 0.014(2) 0.011(2) -0.0011(18)
C86 0.020(2) 0.051(3) 0.101(4) 0.024(3) 0.001(2) -0.0005(19)
C87 0.030(2) 0.054(3) 0.081(3) 0.014(2) -0.022(2) -0.011(2)
C88 0.032(2) 0.040(2) 0.058(3) 0.0047(19) -0.0101(18) -0.0053(17)
C89 0.109(5) 0.071(3) 0.063(3) 0.010(3) -0.009(3) -0.028(3)
C90 0.044(3) 0.067(3) 0.062(3) -0.007(2) -0.018(2) -0.009(2)
C91 0.106(4) 0.054(3) 0.066(3) 0.000(2) -0.013(3) 0.009(3)
C92 0.057(3) 0.0288(19) 0.033(2) 0.0041(15) 0.0035(18) 0.0026(18)

loop_
_atom_type_symbol
_atom_type_description
_atom_type_scat_dispersion_real
_atom_type_scat_dispersion_imag
_atom_type_scat_source
C C 0.0033 0.0016 'International Tables Vol C Tables 4.2.6.8 and 6.1.1.4'
H H 0.0000 0.0000 'International Tables Vol C Tables 4.2.6.8 and 6.1.1.4'
P P 0.1023 0.0942 'International Tables Vol C Tables 4.2.6.8 and 6.1.1.4'
Au Au -2.0133 8.8022 'International Tables Vol C Tables 4.2.6.8 and 6.1.1.4'
N N 0.0061 0.0033 'International Tables Vol C Tables 4.2.6.8 and 6.1.1.4'

loop_
_geom_angle_atom_site_label_1
_geom_angle_atom_site_label_2
_geom_angle_atom_site_label_3
_geom_angle
_geom_angle_site_symmetry_1
_geom_angle_site_symmetry_3
_geom_angle_publ_flag
N1 Au1 P1 168.41(7) . . ?
C01F P1 C43 109.32(16) . . ?
C01F P1 C37 104.78(15) . . ?
C43 P1 C37 104.37(15) . . ?
C01F P1 Au1 112.96(12) . . ?
C43 P1 Au1 109.75(12) . . ?
C37 P1 Au1 115.17(11) . . ?
C1 N1 C32 119.9(3) . . ?
C1 N1 Au1 123.5(2) . . ?
C32 N1 Au1 116.56(19) . . ?
C12 N2 C17 121.0(3) . . ?
N1 C1 C2 131.9(3) . . ?
N1 C1 C12 120.9(3) . . ?
C2 C1 C12 107.2(3) . . ?
C3 C2 C11 119.0(3) . . ?
C3 C2 C1 134.8(3) . . ?
C11 C2 C1 106.1(3) . . ?
C02E C01F C02Q 119.5(3) . . ?
C02E C01F P1 120.2(3) . . ?
C02Q C01F P1 120.2(3) . . ?
C2 C3 C4 118.6(3) . . ?
C2 C3 H3A 120.7 . . ?
C4 C3 H3A 120.7 . . ?
C01F C02E C033 120.2(4) . . ?
C01F C02E H02A 119.9 . . ?
C033 C02E H02A 119.9 . . ?
C033 C02H C02Z 119.9(4) . . ?
C033 C02H H02B 120.1 . . ?
C02Z C02H H02B 120.1 . . ?
C02Z C02Q C01F 119.3(4) . . ?
C02Z C02Q H02C 120.3 . . ?
C01F C02Q H02C 120.3 . . ?
C02H C02Z C02Q 120.8(4) . . ?
C02H C02Z H02D 119.6 . . ?
C02Q C02Z H02D 119.6 . . ?
C5 C4 C3 122.5(3) . . ?
C5 C4 H4A 118.8 . . ?
C3 C4 H4A 118.8 . . ?
C4 C5 C6 120.6(3) . . ?
C4 C5 H5A 119.7 . . ?
C6 C5 H5A 119.7 . . ?
C11 C6 C5 116.5(3) . . ?
C11 C6 C7 116.3(3) . . ?
C5 C6 C7 127.2(3) . . ?
C8 C7 C6 120.9(3) . . ?
C8 C7 H7A 119.6 . . ?
C6 C7 H7A 119.6 . . ?
C7 C8 C9 122.2(3) . . ?
C7 C8 H8A 118.9 . . ?
C9 C8 H8A 118.9 . . ?
C10 C9 C8 118.4(3) . . ?
C10 C9 H9A 120.8 . . ?
C8 C9 H9A 120.8 . . ?
C9 C10 C11 119.5(3) . . ?
C9 C10 C12 134.1(3) . . ?
C11 C10 C12 106.3(3) . . ?
C6 C11 C2 122.9(3) . . ?
C6 C11 C10 122.8(3) . . ?
C2 C11 C10 114.3(3) . . ?
N2 C12 C10 134.2(3) . . ?
N2 C12 C1 119.5(3) . . ?
C10 C12 C1 106.1(3) . . ?
C16 C13 C25 110.4(3) . . ?
C16 C13 C15 112.7(4) . . ?
C25 C13 C15 110.7(3) . . ?
C16 C13 H13A 107.6 . . ?
C25 C13 H13A 107.6 . . ?
C15 C13 H13A 107.6 . . ?
C26 C14 H14A 109.5 . . ?
C26 C14 H14B 109.5 . . ?
H14A C14 H14B 109.5 . . ?
C26 C14 H14C 109.5 . . ?
H14A C14 H14C 109.5 . . ?
H14B C14 H14C 109.5 . . ?
C13 C15 H15A 109.5 . . ?
C13 C15 H15B 109.5 . . ?
H15A C15 H15B 109.5 . . ?
C13 C15 H15C 109.5 . . ?
H15A C15 H15C 109.5 . . ?
H15B C15 H15C 109.5 . . ?
C21 C16 C17 117.2(3) . . ?
C21 C16 C13 120.7(3) . . ?
C17 C16 C13 122.0(3) . . ?
C16 C17 C18 123.2(3) . . ?
C16 C17 N2 117.9(3) . . ?
C18 C17 N2 118.7(3) . . ?
C19 C18 C17 116.8(3) . . ?
C19 C18 C23 122.0(3) . . ?
C17 C18 C23 121.1(3) . . ?
C20 C19 C18 121.2(4) . . ?
C20 C19 H19A 119.4 . . ?
C18 C19 H19A 119.4 . . ?
C21 C20 C19 120.7(3) . . ?
C21 C20 H20A 119.6 . . ?
C19 C20 H20A 119.6 . . ?
C20 C21 C16 120.7(4) . . ?
C20 C21 H21A 119.7 . . ?
C16 C21 H21A 119.7 . . ?
C23 C22 H22A 109.5 . . ?
C23 C22 H22B 109.5 . . ?
H22A C22 H22B 109.5 . . ?
C23 C22 H22C 109.5 . . ?
H22A C22 H22C 109.5 . . ?
H22B C22 H22C 109.5 . . ?
C24 C23 C22 109.6(3) . . ?
C24 C23 C18 113.5(3) . . ?
C22 C23 C18 110.2(3) . . ?
C24 C23 H23A 107.7 . . ?
C22 C23 H23A 107.7 . . ?
C18 C23 H23A 107.7 . . ?
C23 C24 H24A 109.5 . . ?
C23 C24 H24B 109.5 . . ?
H24A C24 H24B 109.5 . . ?
C23 C24 H24C 109.5 . . ?
H24A C24 H24C 109.5 . . ?
H24B C24 H24C 109.5 . . ?
C13 C25 H25A 109.5 . . ?
C13 C25 H25B 109.5 . . ?
H25A C25 H25B 109.5 . . ?
C13 C25 H25C 109.5 . . ?
H25A C25 H25C 109.5 . . ?
H25B C25 H25C 109.5 . . ?
C31 C26 C27 111.2(4) . . ?
C31 C26 C14 111.5(3) . . ?
C27 C26 C14 110.7(3) . . ?
C31 C26 H26A 107.7 . . ?
C27 C26 H26A 107.7 . . ?
C14 C26 H26A 107.7 . . ?
C26 C27 H27A 109.5 . . ?
C26 C27 H27B 109.5 . . ?
H27A C27 H27B 109.5 . . ?
C26 C27 H27C 109.5 . . ?
H27A C27 H27C 109.5 . . ?
H27B C27 H27C 109.5 . . ?
C29 C28 H28A 109.5 . . ?
C29 C28 H28B 109.5 . . ?
H28A C28 H28B 109.5 . . ?
C29 C28 H28C 109.5 . . ?
H28A C28 H28C 109.5 . . ?
H28B C28 H28C 109.5 . . ?
C33 C29 C28 112.2(3) . . ?
C33 C29 C30 110.6(3) . . ?
C28 C29 C30 111.3(4) . . ?
C33 C29 H29A 107.5 . . ?
C28 C29 H29A 107.5 . . ?
C30 C29 H29A 107.5 . . ?
C29 C30 H30A 109.5 . . ?
C29 C30 H30B 109.5 . . ?
H30A C30 H30B 109.5 . . ?
C29 C30 H30C 109.5 . . ?
H30A C30 H30C 109.5 . . ?
H30B C30 H30C 109.5 . . ?
C32 C31 C36 117.7(4) . . ?
C32 C31 C26 122.8(3) . . ?
C36 C31 C26 119.5(3) . . ?
C31 C32 C33 123.1(3) . . ?
C31 C32 N1 120.1(3) . . ?
C33 C32 N1 116.8(3) . . ?
C02H C033 C02E 120.2(4) . . ?
C02H C033 H03A 119.9 . . ?
C02E C033 H03A 119.9 . . ?
C34 C33 C32 116.7(3) . . ?
C34 C33 C29 120.1(3) . . ?
C32 C33 C29 123.1(3) . . ?
C35 C34 C33 121.4(4) . . ?
C35 C34 H34A 119.3 . . ?
C33 C34 H34A 119.3 . . ?
C36 C35 C34 120.2(4) . . ?
C36 C35 H35A 119.9 . . ?
C34 C35 H35A 119.9 . . ?
C35 C36 C31 120.8(4) . . ?
C35 C36 H36A 119.6 . . ?
C31 C36 H36A 119.6 . . ?
C42 C37 C38 119.2(3) . . ?
C42 C37 P1 121.8(3) . . ?
C38 C37 P1 118.9(3) . . ?
C39 C38 C37 120.2(4) . . ?
C39 C38 H38A 119.9 . . ?
C37 C38 H38A 119.9 . . ?
C40 C39 C38 120.2(4) . . ?
C40 C39 H39A 119.9 . . ?
C38 C39 H39A 119.9 . . ?
C41 C40 C39 120.1(4) . . ?
C41 C40 H40A 120.0 . . ?
C39 C40 H40A 120.0 . . ?
C40 C41 C42 120.8(4) . . ?
C40 C41 H41A 119.6 . . ?
C42 C41 H41A 119.6 . . ?
C37 C42 C41 119.5(3) . . ?
C37 C42 H42A 120.3 . . ?
C41 C42 H42A 120.3 . . ?
C44 C43 C48 119.6(4) . . ?
C44 C43 P1 124.2(3) . . ?
C48 C43 P1 116.2(3) . . ?
C43 C44 C45 118.1(4) . . ?
C43 C44 H44A 120.9 . . ?
C45 C44 H44A 120.9 . . ?
C46 C45 C44 120.8(5) . . ?
C46 C45 H45A 119.6 . . ?
C44 C45 H45A 119.6 . . ?
C47 C46 C45 120.5(5) . . ?
C47 C46 H46A 119.8 . . ?
C45 C46 H46A 119.8 . . ?
C46 C47 C48 120.0(5) . . ?
C46 C47 H47A 120.0 . . ?
C48 C47 H47A 120.0 . . ?
C47 C48 C43 120.9(4) . . ?
C47 C48 H48A 119.5 . . ?
C43 C48 H48A 119.5 . . ?
N3 Au2 P2 167.32(7) . . ?
C1B P2 C92 107.4(2) . . ?
C1B P2 C49 105.3(2) . . ?
C92 P2 C49 105.03(17) . . ?
C92 P2 C1A 109.4(2) . . ?
C49 P2 C1A 106.8(2) . . ?
C1B P2 Au2 111.70(19) . . ?
C92 P2 Au2 112.81(12) . . ?
C49 P2 Au2 114.06(12) . . ?
C1A P2 Au2 108.57(18) . . ?
C57 N3 C76 120.3(3) . . ?
C57 N3 Au2 124.5(2) . . ?
C76 N3 Au2 115.24(19) . . ?
C56 N4 C83 119.7(3) . . ?
C50 C49 C54 119.0(3) . . ?
C50 C49 P2 118.7(3) . . ?
C54 C49 P2 122.1(3) . . ?
C49 C50 C51 120.3(4) . . ?
C49 C50 H50A 119.9 . . ?
C51 C50 H50A 119.9 . . ?
C52 C51 C50 120.5(4) . . ?
C52 C51 H51A 119.7 . . ?
C50 C51 H51A 119.7 . . ?
C51 C52 C53 120.0(4) . . ?
C51 C52 H52A 120.0 . . ?
C53 C52 H52A 120.0 . . ?
C52 C53 C54 119.7(4) . . ?
C52 C53 H53A 120.1 . . ?
C54 C53 H53A 120.1 . . ?
C49 C54 C53 120.5(4) . . ?
C49 C54 H54A 119.8 . . ?
C53 C54 H54A 119.8 . . ?
N4 C56 C66 134.5(3) . . ?
N4 C56 C57 118.7(3) . . ?
C66 C56 C57 106.7(3) . . ?
N3 C57 C58 132.0(3) . . ?
N3 C57 C56 121.2(3) . . ?
C58 C57 C56 106.7(3) . . ?
C59 C58 C67 118.8(3) . . ?
C59 C58 C57 134.8(3) . . ?
C67 C58 C57 106.3(3) . . ?
C58 C59 C60 118.4(3) . . ?
C58 C59 H59A 120.8 . . ?
C60 C59 H59A 120.8 . . ?
C61 C60 C59 122.8(3) . . ?
C61 C60 H60A 118.6 . . ?
C59 C60 H60A 118.6 . . ?
C60 C61 C62 120.5(3) . . ?
C60 C61 H61A 119.8 . . ?
C62 C61 H61A 119.8 . . ?
C67 C62 C63 116.7(3) . . ?
C67 C62 C61 115.9(3) . . ?
C63 C62 C61 127.3(3) . . ?
C64 C63 C62 120.4(3) . . ?
C64 C63 H63A 119.8 . . ?
C62 C63 H63A 119.8 . . ?
C63 C64 C65 122.5(3) . . ?
C63 C64 H64A 118.7 . . ?
C65 C64 H64A 118.7 . . ?
C66 C65 C64 118.0(3) . . ?
C66 C65 H65A 121.0 . . ?
C64 C65 H65A 121.0 . . ?
C65 C66 C67 120.1(3) . . ?
C65 C66 C56 133.8(3) . . ?
C67 C66 C56 106.1(3) . . ?
C62 C67 C58 123.5(3) . . ?
C62 C67 C66 122.2(3) . . ?
C58 C67 C66 114.2(3) . . ?
C76 C71 C72 116.4(3) . . ?
C76 C71 C70B 122.1(3) . . ?
C72 C71 C70B 121.4(3) . . ?
C76 C71 C70A 122.1(3) . . ?
C72 C71 C70A 121.4(3) . . ?
C73 C72 C71 121.7(4) . . ?
C73 C72 H72A 119.2 . . ?
C71 C72 H72A 119.2 . . ?
C74 C73 C72 120.4(4) . . ?
C74 C73 H73A 119.8 . . ?
C72 C73 H73A 119.8 . . ?
C73 C74 C75 121.6(4) . . ?
C73 C74 H74A 119.2 . . ?
C75 C74 H74A 119.2 . . ?
C76 C75 C74 116.3(4) . . ?
C76 C75 C78A 122.4(3) . . ?
C74 C75 C78A 121.3(4) . . ?
C76 C75 C78B 122.4(3) . . ?
C74 C75 C78B 121.3(4) . . ?
C71 C76 C75 123.4(3) . . ?
C71 C76 N3 117.9(3) . . ?
C75 C76 N3 118.7(3) . . ?
C88 C83 C84 122.5(3) . . ?
C88 C83 N4 119.1(3) . . ?
C84 C83 N4 118.3(3) . . ?
C85 C84 C83 117.9(4) . . ?
C85 C84 C81B 120.7(4) . . ?
C83 C84 C81B 121.3(3) . . ?
C85 C84 C81A 120.7(4) . . ?
C83 C84 C81A 121.3(3) . . ?
C86 C85 C84 120.7(4) . . ?
C86 C85 H85A 119.7 . . ?
C84 C85 H85A 119.7 . . ?
C87 C86 C85 119.9(4) . . ?
C87 C86 H86A 120.1 . . ?
C85 C86 H86A 120.1 . . ?
C86 C87 C88 121.9(4) . . ?
C86 C87 H87A 119.0 . . ?
C88 C87 H87A 119.0 . . ?
C83 C88 C87 117.0(4) . . ?
C83 C88 C90 122.0(3) . . ?
C87 C88 C90 120.9(4) . . ?
C90 C89 H89A 109.5 . . ?
C90 C89 H89B 109.5 . . ?
H89A C89 H89B 109.5 . . ?
C90 C89 H89C 109.5 . . ?
H89A C89 H89C 109.5 . . ?
H89B C89 H89C 109.5 . . ?
C88 C90 C89 112.6(4) . . ?
C88 C90 C91 110.4(4) . . ?
C89 C90 C91 109.7(3) . . ?
C88 C90 H90A 108.0 . . ?
C89 C90 H90A 108.0 . . ?
C91 C90 H90A 108.0 . . ?
C90 C91 H91A 109.5 . . ?
C90 C91 H91B 109.5 . . ?
H91A C91 H91B 109.5 . . ?
C90 C91 H91C 109.5 . . ?
H91A C91 H91C 109.5 . . ?
H91B C91 H91C 109.5 . . ?
C97A C92 C93A 118.0(5) . . ?
C93B C92 C95B 114.1(8) . . ?
C93B C92 P2 128.9(7) . . ?
C97A C92 P2 119.5(4) . . ?
C93A C92 P2 119.5(3) . . ?
C95B C92 P2 115.4(5) . . ?
C68A C70A C71 109.4(5) . . ?
C68A C70A C69A 108.9(6) . . ?
C71 C70A C69A 110.0(4) . . ?
C68A C70A H70A 109.5 . . ?
C71 C70A H70A 109.5 . . ?
C69A C70A H70A 109.5 . . ?
C70A C68A H68A 109.5 . . ?
C70A C68A H68B 109.5 . . ?
H68A C68A H68B 109.5 . . ?
C70A C68A H68C 109.5 . . ?
H68A C68A H68C 109.5 . . ?
H68B C68A H68C 109.5 . . ?
C70A C69A H69A 109.5 . . ?
C70A C69A H69B 109.5 . . ?
H69A C69A H69B 109.5 . . ?
C70A C69A H69C 109.5 . . ?
H69A C69A H69C 109.5 . . ?
H69B C69A H69C 109.5 . . ?
C70B C68B H68D 109.5 . . ?
C70B C68B H68E 109.5 . . ?
H68D C68B H68E 109.5 . . ?
C70B C68B H68F 109.5 . . ?
H68D C68B H68F 109.5 . . ?
H68E C68B H68F 109.5 . . ?
C71 C70B C69B 113.8(5) . . ?
C71 C70B C68B 113.8(5) . . ?
C69B C70B C68B 110.9(6) . . ?
C71 C70B H70B 105.9 . . ?
C69B C70B H70B 105.9 . . ?
C68B C70B H70B 105.9 . . ?
C70B C69B H69D 109.5 . . ?
C70B C69B H69E 109.5 . . ?
H69D C69B H69E 109.5 . . ?
C70B C69B H69F 109.5 . . ?
H69D C69B H69F 109.5 . . ?
H69E C69B H69F 109.5 . . ?
C96A C95A C94A 121.8(8) . . ?
C96A C95A H95A 119.1 . . ?
C94A C95A H95A 119.1 . . ?
C95A C96A C97A 119.1(8) . . ?
C95A C96A H96A 120.5 . . ?
C97A C96A H96A 120.5 . . ?
C96A C97A C92 121.1(7) . . ?
C96A C97A H97A 119.5 . . ?
C92 C97A H97A 119.5 . . ?
C94A C93A C92 120.6(6) . . ?
C94A C93A H93A 119.7 . . ?
C92 C93A H93A 119.7 . . ?
C93A C94A C95A 117.9(7) . . ?
C93A C94A H94A 121.1 . . ?
C95A C94A H94A 121.1 . . ?
C96B C95B C92 121.6(11) . . ?
C96B C95B H95B 119.2 . . ?
C92 C95B H95B 119.2 . . ?
C97B C96B C95B 117.7(13) . . ?
C97B C96B H96B 121.2 . . ?
C95B C96B H96B 121.2 . . ?
C94B C97B C96B 122.4(13) . . ?
C94B C97B H97B 118.8 . . ?
C96B C97B H97B 118.8 . . ?
C97B C94B C93B 116.8(14) . . ?
C97B C94B H94B 121.6 . . ?
C93B C94B H94B 121.6 . . ?
C92 C93B C94B 126.6(13) . . ?
C92 C93B H93B 116.7 . . ?
C94B C93B H93B 116.7 . . ?
C84 C81A C80A 113.7(11) . . ?
C84 C81A C82B 115.0(8) . . ?
C80A C81A C82B 97.8(14) . . ?
C84 C81A H81A 109.9 . . ?
C80A C81A H81A 109.9 . . ?
C82B C81A H81A 109.9 . . ?
C81A C80A H80A 109.5 . . ?
C81A C80A H80B 109.5 . . ?
H80A C80A H80B 109.5 . . ?
C81A C80A H80C 109.5 . . ?
H80A C80A H80C 109.5 . . ?
H80B C80A H80C 109.5 . . ?
C81A C82B H82A 109.5 . . ?
C81A C82B H82B 109.5 . . ?
H82A C82B H82B 109.5 . . ?
C81A C82B H82C 109.5 . . ?
H82A C82B H82C 109.5 . . ?
H82B C82B H82C 109.5 . . ?
C82A C81B C80B 112.1(4) . . ?
C82A C81B C84 114.1(4) . . ?
C80B C81B C84 110.3(4) . . ?
C82A C81B H81B 106.6 . . ?
C80B C81B H81B 106.6 . . ?
C84 C81B H81B 106.6 . . ?
C81B C80B H80D 109.5 . . ?
C81B C80B H80E 109.5 . . ?
H80D C80B H80E 109.5 . . ?
C81B C80B H80F 109.5 . . ?
H80D C80B H80F 109.5 . . ?
H80E C80B H80F 109.5 . . ?
C81B C82A H82D 109.5 . . ?
C81B C82A H82E 109.5 . . ?
H82D C82A H82E 109.5 . . ?
C81B C82A H82F 109.5 . . ?
H82D C82A H82F 109.5 . . ?
H82E C82A H82F 109.5 . . ?
C77B C78B C75 115.8(4) . . ?
C77B C78B C79A 111.0(6) . . ?
C75 C78B C79A 109.6(5) . . ?
C77B C78B H78B 106.6 . . ?
C75 C78B H78B 106.6 . . ?
C79A C78B H78B 106.6 . . ?
C78B C77B H77A 109.5 . . ?
C78B C77B H77B 109.5 . . ?
H77A C77B H77B 109.5 . . ?
C78B C77B H77C 109.5 . . ?
H77A C77B H77C 109.5 . . ?
H77B C77B H77C 109.5 . . ?
C78B C79A H79A 109.5 . . ?
C78B C79A H79B 109.5 . . ?
H79A C79A H79B 109.5 . . ?
C78B C79A H79C 109.5 . . ?
H79A C79A H79C 109.5 . . ?
H79B C79A H79C 109.5 . . ?
C79B C78A C75 114.1(8) . . ?
C79B C78A C77A 113.3(10) . . ?
C75 C78A C77A 99.5(6) . . ?
C79B C78A H78A 109.8 . . ?
C75 C78A H78A 109.8 . . ?
C77A C78A H78A 109.8 . . ?
C78A C77A H77D 109.5 . . ?
C78A C77A H77E 109.5 . . ?
H77D C77A H77E 109.5 . . ?
C78A C77A H77F 109.5 . . ?
H77D C77A H77F 109.5 . . ?
H77E C77A H77F 109.5 . . ?
C78A C79B H79D 109.5 . . ?
C78A C79B H79E 109.5 . . ?
H79D C79B H79E 109.5 . . ?
C78A C79B H79F 109.5 . . ?
H79D C79B H79F 109.5 . . ?
H79E C79B H79F 109.5 . . ?
C98A C1A C12A 120.0 . . ?
C98A C1A P2 124.6(3) . . ?
C12A C1A P2 115.4(3) . . ?
C99A C98A C1A 120.0 . . ?
C99A C98A H98A 120.0 . . ?
C1A C98A H98A 120.0 . . ?
C10A C99A C98A 120.0 . . ?
C10A C99A H99A 120.0 . . ?
C98A C99A H99A 120.0 . . ?
C99A C10A C11A 120.0 . . ?
C99A C10A H10A 120.0 . . ?
C11A C10A H10A 120.0 . . ?
C12A C11A C10A 120.0 . . ?
C12A C11A H11A 120.0 . . ?
C10A C11A H11A 120.0 . . ?
C11A C12A C1A 120.0 . . ?
C11A C12A H12A 120.0 . . ?
C1A C12A H12A 120.0 . . ?
C10B C1B C12B 120.0 . . ?
C10B C1B P2 120.9(3) . . ?
C12B C1B P2 118.7(3) . . ?
C99B C10B C1B 120.0 . . ?
C99B C10B H10B 120.0 . . ?
C1B C10B H10B 120.0 . . ?
C10B C99B C98B 120.0 . . ?
C10B C99B H99B 120.0 . . ?
C98B C99B H99B 120.0 . . ?
C99B C98B C11B 120.0 . . ?
C99B C98B H98B 120.0 . . ?
C11B C98B H98B 120.0 . . ?
C12B C11B C98B 120.0 . . ?
C12B C11B H11B 120.0 . . ?
C98B C11B H11B 120.0 . . ?
C11B C12B C1B 120.0 . . ?
C11B C12B H12B 120.0 . . ?
C1B C12B H12B 120.0 . . ?

loop_
_geom_bond_atom_site_label_1
_geom_bond_atom_site_label_2
_geom_bond_distance
_geom_bond_site_symmetry_2
_geom_bond_publ_flag
Au1 N1 2.114(3) . ?
Au1 P1 2.2342(8) . ?
P1 C01F 1.808(3) . ?
P1 C43 1.814(3) . ?
P1 C37 1.814(3) . ?
N1 C1 1.279(4) . ?
N1 C32 1.446(4) . ?
N2 C12 1.258(4) . ?
N2 C17 1.437(4) . ?
C1 C2 1.477(4) . ?
C1 C12 1.529(4) . ?
C2 C3 1.377(5) . ?
C2 C11 1.414(4) . ?
C01F C02E 1.361(5) . ?
C01F C02Q 1.392(5) . ?
C3 C4 1.409(5) . ?
C3 H3A 0.9500 . ?
C02E C033 1.393(5) . ?
C02E H02A 0.9500 . ?
C02H C033 1.357(6) . ?
C02H C02Z 1.365(6) . ?
C02H H02B 0.9500 . ?
C02Q C02Z 1.379(5) . ?
C02Q H02C 0.9500 . ?
C02Z H02D 0.9500 . ?
C4 C5 1.373(5) . ?
C4 H4A 0.9500 . ?
C5 C6 1.410(5) . ?
C5 H5A 0.9500 . ?
C6 C11 1.409(4) . ?
C6 C7 1.415(5) . ?
C7 C8 1.371(5) . ?
C7 H7A 0.9500 . ?
C8 C9 1.421(5) . ?
C8 H8A 0.9500 . ?
C9 C10 1.370(4) . ?
C9 H9A 0.9500 . ?
C10 C11 1.416(5) . ?
C10 C12 1.487(4) . ?
C13 C16 1.509(5) . ?
C13 C25 1.519(5) . ?
C13 C15 1.522(6) . ?
C13 H13A 1.0000 . ?
C14 C26 1.536(6) . ?
C14 H14A 0.9800 . ?
C14 H14B 0.9800 . ?
C14 H14C 0.9800 . ?
C15 H15A 0.9800 . ?
C15 H15B 0.9800 . ?
C15 H15C 0.9800 . ?
C16 C21 1.398(5) . ?
C16 C17 1.399(5) . ?
C17 C18 1.401(4) . ?
C18 C19 1.389(5) . ?
C18 C23 1.530(5) . ?
C19 C20 1.387(5) . ?
C19 H19A 0.9500 . ?
C20 C21 1.374(5) . ?
C20 H20A 0.9500 . ?
C21 H21A 0.9500 . ?
C22 C23 1.524(5) . ?
C22 H22A 0.9800 . ?
C22 H22B 0.9800 . ?
C22 H22C 0.9800 . ?
C23 C24 1.517(5) . ?
C23 H23A 1.0000 . ?
C24 H24A 0.9800 . ?
C24 H24B 0.9800 . ?
C24 H24C 0.9800 . ?
C25 H25A 0.9800 . ?
C25 H25B 0.9800 . ?
C25 H25C 0.9800 . ?
C26 C31 1.497(5) . ?
C26 C27 1.533(5) . ?
C26 H26A 1.0000 . ?
C27 H27A 0.9800 . ?
C27 H27B 0.9800 . ?
C27 H27C 0.9800 . ?
C28 C29 1.529(5) . ?
C28 H28A 0.9800 . ?
C28 H28B 0.9800 . ?
C28 H28C 0.9800 . ?
C29 C33 1.519(5) . ?
C29 C30 1.530(6) . ?
C29 H29A 1.0000 . ?
C30 H30A 0.9800 . ?
C30 H30B 0.9800 . ?
C30 H30C 0.9800 . ?
C31 C32 1.385(5) . ?
C31 C36 1.403(5) . ?
C32 C33 1.401(5) . ?
C033 H03A 0.9500 . ?
C33 C34 1.400(5) . ?
C34 C35 1.382(6) . ?
C34 H34A 0.9500 . ?
C35 C36 1.375(6) . ?
C35 H35A 0.9500 . ?
C36 H36A 0.9500 . ?
C37 C42 1.387(4) . ?
C37 C38 1.390(5) . ?
C38 C39 1.376(5) . ?
C38 H38A 0.9500 . ?
C39 C40 1.374(6) . ?
C39 H39A 0.9500 . ?
C40 C41 1.362(5) . ?
C40 H40A 0.9500 . ?
C41 C42 1.388(5) . ?
C41 H41A 0.9500 . ?
C42 H42A 0.9500 . ?
C43 C44 1.376(5) . ?
C43 C48 1.387(5) . ?
C44 C45 1.420(6) . ?
C44 H44A 0.9500 . ?
C45 C46 1.358(7) . ?
C45 H45A 0.9500 . ?
C46 C47 1.357(7) . ?
C46 H46A 0.9500 . ?
C47 C48 1.374(5) . ?
C47 H47A 0.9500 . ?
C48 H48A 0.9500 . ?
Au2 N3 2.111(2) . ?
Au2 P2 2.2317(8) . ?
P2 C1B 1.769(4) . ?
P2 C92 1.800(4) . ?
P2 C49 1.811(3) . ?
P2 C1A 1.865(4) . ?
N3 C57 1.278(4) . ?
N3 C76 1.449(4) . ?
N4 C56 1.271(4) . ?
N4 C83 1.432(4) . ?
C49 C50 1.371(5) . ?
C49 C54 1.384(5) . ?
C50 C51 1.391(5) . ?
C50 H50A 0.9500 . ?
C51 C52 1.363(5) . ?
C51 H51A 0.9500 . ?
C52 C53 1.370(6) . ?
C52 H52A 0.9500 . ?
C53 C54 1.393(5) . ?
C53 H53A 0.9500 . ?
C54 H54A 0.9500 . ?
C56 C66 1.477(4) . ?
C56 C57 1.526(4) . ?
C57 C58 1.474(4) . ?
C58 C59 1.374(4) . ?
C58 C67 1.412(5) . ?
C59 C60 1.414(5) . ?
C59 H59A 0.9500 . ?
C60 C61 1.368(5) . ?
C60 H60A 0.9500 . ?
C61 C62 1.418(5) . ?
C61 H61A 0.9500 . ?
C62 C67 1.410(4) . ?
C62 C63 1.415(5) . ?
C63 C64 1.365(5) . ?
C63 H63A 0.9500 . ?
C64 C65 1.428(5) . ?
C64 H64A 0.9500 . ?
C65 C66 1.364(5) . ?
C65 H65A 0.9500 . ?
C66 C67 1.415(4) . ?
C71 C76 1.397(4) . ?
C71 C72 1.400(4) . ?
C71 C70B 1.516(5) . ?
C71 C70A 1.516(5) . ?
C72 C73 1.368(5) . ?
C72 H72A 0.9500 . ?
C73 C74 1.362(6) . ?
C73 H73A 0.9500 . ?
C74 C75 1.406(5) . ?
C74 H74A 0.9500 . ?
C75 C76 1.398(5) . ?
C75 C78A 1.507(5) . ?
C75 C78B 1.507(5) . ?
C83 C88 1.395(5) . ?
C83 C84 1.398(5) . ?
C84 C85 1.394(5) . ?
C84 C81B 1.518(5) . ?
C84 C81A 1.518(5) . ?
C85 C86 1.392(6) . ?
C85 H85A 0.9500 . ?
C86 C87 1.368(6) . ?
C86 H86A 0.9500 . ?
C87 C88 1.401(5) . ?
C87 H87A 0.9500 . ?
C88 C90 1.503(6) . ?
C89 C90 1.540(6) . ?
C89 H89A 0.9800 . ?
C89 H89B 0.9800 . ?
C89 H89C 0.9800 . ?
C90 C91 1.540(6) . ?
C90 H90A 1.0000 . ?
C91 H91A 0.9800 . ?
C91 H91B 0.9800 . ?
C91 H91C 0.9800 . ?
C92 C93B 1.243(13) . ?
C92 C97A 1.405(7) . ?
C92 C93A 1.436(6) . ?
C92 C95B 1.467(12) . ?
C70A C68A 1.505(10) . ?
C70A C69A 1.570(9) . ?
C70A H70A 1.0000 . ?
C68A H68A 0.9800 . ?
C68A H68B 0.9800 . ?
C68A H68C 0.9800 . ?
C69A H69A 0.9800 . ?
C69A H69B 0.9800 . ?
C69A H69C 0.9800 . ?
C68B C70B 1.540(10) . ?
C68B H68D 0.9800 . ?
C68B H68E 0.9800 . ?
C68B H68F 0.9800 . ?
C70B C69B 1.526(10) . ?
C70B H70B 1.0000 . ?
C69B H69D 0.9800 . ?
C69B H69E 0.9800 . ?
C69B H69F 0.9800 . ?
C95A C96A 1.372(11) . ?
C95A C94A 1.437(11) . ?
C95A H95A 0.9500 . ?
C96A C97A 1.376(10) . ?
C96A H96A 0.9500 . ?
C97A H97A 0.9500 . ?
C93A C94A 1.352(9) . ?
C93A H93A 0.9500 . ?
C94A H94A 0.9500 . ?
C95B C96B 1.378(16) . ?
C95B H95B 0.9500 . ?
C96B C97B 1.365(15) . ?
C96B H96B 0.9500 . ?
C97B C94B 1.322(19) . ?
C97B H97B 0.9500 . ?
C94B C93B 1.44(2) . ?
C94B H94B 0.9500 . ?
C93B H93B 0.9500 . ?
C81A C80A 1.59(3) . ?
C81A C82B 1.62(2) . ?
C81A H81A 1.0000 . ?
C80A H80A 0.9800 . ?
C80A H80B 0.9800 . ?
C80A H80C 0.9800 . ?
C82B H82A 0.9800 . ?
C82B H82B 0.9800 . ?
C82B H82C 0.9800 . ?
C81B C82A 1.499(7) . ?
C81B C80B 1.507(7) . ?
C81B H81B 1.0000 . ?
C80B H80D 0.9800 . ?
C80B H80E 0.9800 . ?
C80B H80F 0.9800 . ?
C82A H82D 0.9800 . ?
C82A H82E 0.9800 . ?
C82A H82F 0.9800 . ?
C78B C77B 1.498(8) . ?
C78B C79A 1.521(11) . ?
C78B H78B 1.0000 . ?
C77B H77A 0.9800 . ?
C77B H77B 0.9800 . ?
C77B H77C 0.9800 . ?
C79A H79A 0.9800 . ?
C79A H79B 0.9800 . ?
C79A H79C 0.9800 . ?
C78A C79B 1.50(2) . ?
C78A C77A 1.686(15) . ?
C78A H78A 1.0000 . ?
C77A H77D 0.9800 . ?
C77A H77E 0.9800 . ?
C77A H77F 0.9800 . ?
C79B H79D 0.9800 . ?
C79B H79E 0.9800 . ?
C79B H79F 0.9800 . ?
C1A C98A 1.3900 . ?
C1A C12A 1.3900 . ?
C98A C99A 1.3900 . ?
C98A H98A 0.9500 . ?
C99A C10A 1.3900 . ?
C99A H99A 0.9500 . ?
C10A C11A 1.3900 . ?
C10A H10A 0.9500 . ?
C11A C12A 1.3900 . ?
C11A H11A 0.9500 . ?
C12A H12A 0.9500 . ?
C1B C10B 1.3900 . ?
C1B C12B 1.3900 . ?
C10B C99B 1.3900 . ?
C10B H10B 0.9500 . ?
C99B C98B 1.3900 . ?
C99B H99B 0.9500 . ?
C98B C11B 1.3900 . ?
C98B H98B 0.9500 . ?
C11B C12B 1.3900 . ?
C11B H11B 0.9500 . ?
C12B H12B 0.9500 . ?
